data_4089637
loop_
_publ_author_name
'Abell\'an-L\'opez, Antonio'
'Chicote, Mar\'ia-Teresa'
'Bautista, Delia'
'Vicente, Jos\'e'

_publ_section_title
;
 Cyclopalladated Complexes Derived from Phenylacetone Oxime. Insertion
 Reactions of Carbon Monoxide, Isocyanides, and Alkynes. Novel Amidines of
 the Isoquinoline Series
;
_journal_issue 24
_journal_name_full Organometallics
_journal_page_first 7612
_journal_paper_doi 10.1021/om4010912
_journal_volume 32
_journal_year 2013
_chemical_formula_sum 'C9 H10 Br N O'
_chemical_formula_weight 228.09
_space_group_IT_number 14
_space_group_name_Hall '-P 2yn'
_space_group_name_H-M_alt 'P 1 21/n 1'
_symmetry_cell_setting monoclinic
_symmetry_space_group_name_H-M 'P 1 21/n 1'
_atom_sites_solution_hydrogens geom
_atom_sites_solution_primary direct
_atom_sites_solution_secondary difmap
_audit_creation_method SHELXL-97
_cell_angle_alpha 90.00
_cell_angle_beta 99.863(12)
_cell_angle_gamma 90.00
_cell_formula_units_Z 4
_cell_length_a 8.090(5)
_cell_length_b 5.999(4)
_cell_length_c 18.801(11)
_cell_measurement_reflns_used 5003
_cell_measurement_temperature 100(2)
_cell_measurement_theta_max 2.20
_cell_measurement_theta_min 28.56
_cell_volume 899.0(10)
_computing_cell_refinement 'Bruker SAINT'
_computing_data_collection 'Bruker SMART'
_computing_data_reduction 'Bruker SAINT'
_computing_molecular_graphics 'Bruker SHELXTL'
_computing_publication_material 'Bruker SHELXTL'
_computing_structure_refinement 'SHELXL-97 (Sheldrick, 1997)'
_computing_structure_solution 'SHELXS-97 (Sheldrick, 1990)'
_diffrn_ambient_temperature 100(2)
_diffrn_detector_area_resol_mean 8.26
_diffrn_measured_fraction_theta_full 0.999
_diffrn_measured_fraction_theta_max 0.935
_diffrn_measurement_device_type 'Bruker SMART APEX CCD'
_diffrn_measurement_method \w-scan
_diffrn_radiation_monochromator graphite
_diffrn_radiation_source 'fine-focus sealed tube'
_diffrn_radiation_type MoK\a
_diffrn_radiation_wavelength 0.71073
_diffrn_reflns_av_R_equivalents 0.0432
_diffrn_reflns_av_sigmaI/netI 0.0338
_diffrn_reflns_limit_h_max 10
_diffrn_reflns_limit_h_min -10
_diffrn_reflns_limit_k_max 7
_diffrn_reflns_limit_k_min -8
_diffrn_reflns_limit_l_max 24
_diffrn_reflns_limit_l_min -24
_diffrn_reflns_number 9642
_diffrn_reflns_theta_full 26.00
_diffrn_reflns_theta_max 28.81
_diffrn_reflns_theta_min 2.20
_exptl_absorpt_coefficient_mu 4.521
_exptl_absorpt_correction_T_max 0.7137
_exptl_absorpt_correction_T_min 0.5131
_exptl_absorpt_correction_type multi-scan
_exptl_absorpt_process_details SADABS
_exptl_crystal_colour colourless
_exptl_crystal_density_diffrn 1.685
_exptl_crystal_density_method 'not measured'
_exptl_crystal_description prism
_exptl_crystal_F_000 456
_exptl_crystal_size_max 0.20
_exptl_crystal_size_mid 0.14
_exptl_crystal_size_min 0.08
_refine_diff_density_max 0.894
_refine_diff_density_min -1.093
_refine_diff_density_rms 0.129
_refine_ls_extinction_method none
_refine_ls_goodness_of_fit_ref 1.060
_refine_ls_hydrogen_treatment 'OH free, rigid methyls, others riding'
_refine_ls_matrix_type full
_refine_ls_number_parameters 114
_refine_ls_number_reflns 2190
_refine_ls_number_restraints 0
_refine_ls_restrained_S_all 1.060
_refine_ls_R_factor_all 0.0376
_refine_ls_R_factor_gt 0.0325
_refine_ls_shift/su_max 0.001
_refine_ls_shift/su_mean 0.000
_refine_ls_structure_factor_coef Fsqd
_refine_ls_weighting_details 'calc w=1/[\s^2^(Fo^2^)+(0.0730P)^2^+0.0000P] where P=(Fo^2^+2Fc^2^)/3'
_refine_ls_weighting_scheme calc
_refine_ls_wR_factor_gt 0.1015
_refine_ls_wR_factor_ref 0.1055
_reflns_number_gt 1870
_reflns_number_total 2190
_reflns_threshold_expression >2sigma(I)
_cod_data_source_file om4010912_si_002.cif
_cod_data_source_block aae011s
_cod_original_cell_volume 899.0(9)
_cod_original_sg_symbol_H-M 'P 2(1)/n'
_cod_database_code 4089637

loop_
_symmetry_equiv_pos_as_xyz
'x, y, z'
'-x+1/2, y+1/2, -z+1/2'
'-x, -y, -z'
'x-1/2, -y-1/2, z-1/2'

loop_
_atom_site_label
_atom_site_type_symbol
_atom_site_fract_x
_atom_site_fract_y
_atom_site_fract_z
_atom_site_U_iso_or_equiv
_atom_site_adp_type
_atom_site_occupancy
_atom_site_symmetry_multiplicity
_atom_site_calc_flag
_atom_site_refinement_flags
Br1 Br 0.07947(3) 0.50304(3) 0.099124(11) 0.01861(13) Uani 1 1 d .
N1 N 0.3967(2) 0.3006(3) 0.00651(8) 0.0156(3) Uani 1 1 d .
O1 O 0.40289(19) 0.3420(3) -0.06707(7) 0.0205(3) Uani 1 1 d .
H01 H 0.470(5) 0.468(5) -0.065(2) 0.043(10) Uiso 1 1 d .
C1 C 0.3672(2) 0.2309(3) 0.14875(10) 0.0137(4) Uani 1 1 d .
C2 C 0.2878(2) 0.4325(4) 0.15874(10) 0.0138(4) Uani 1 1 d .
C3 C 0.3530(3) 0.5828(3) 0.21205(10) 0.0165(4) Uani 1 1 d .
H3 H 0.2972 0.7200 0.2167 0.020 Uiso 1 1 calc R
C4 C 0.5005(3) 0.5320(4) 0.25871(14) 0.0204(5) Uani 1 1 d .
H4 H 0.5462 0.6340 0.2955 0.024 Uiso 1 1 calc R
C5 C 0.5805(3) 0.3313(4) 0.25120(11) 0.0211(4) Uani 1 1 d .
H5 H 0.6804 0.2943 0.2835 0.025 Uiso 1 1 calc R
C6 C 0.5149(3) 0.1841(3) 0.19657(11) 0.0177(4) Uani 1 1 d .
H6 H 0.5721 0.0482 0.1916 0.021 Uiso 1 1 calc R
C7 C 0.2966(3) 0.0652(4) 0.09170(10) 0.0155(4) Uani 1 1 d .
H7A H 0.1767 0.0417 0.0943 0.019 Uiso 1 1 calc R
H7B H 0.3549 -0.0788 0.1031 0.019 Uiso 1 1 calc R
C8 C 0.3101(2) 0.1282(3) 0.01526(10) 0.0140(4) Uani 1 1 d .
C9 C 0.2233(3) -0.0175(3) -0.04413(14) 0.0195(5) Uani 1 1 d .
H9A H 0.1380 0.0694 -0.0757 0.029 Uiso 1 1 calc R
H9B H 0.1695 -0.1423 -0.0234 0.029 Uiso 1 1 calc R
H9C H 0.3055 -0.0751 -0.0722 0.029 Uiso 1 1 calc R

loop_
_atom_site_aniso_label
_atom_site_aniso_U_11
_atom_site_aniso_U_22
_atom_site_aniso_U_33
_atom_site_aniso_U_23
_atom_site_aniso_U_13
_atom_site_aniso_U_12
Br1 0.01997(19) 0.01322(19) 0.0215(2) 0.00088(6) 0.00021(13) 0.00124(6)
N1 0.0205(8) 0.0132(8) 0.0141(8) -0.0003(6) 0.0054(6) -0.0011(7)
O1 0.0308(9) 0.0180(8) 0.0140(7) -0.0001(5) 0.0075(6) -0.0060(6)
C1 0.0179(9) 0.0101(9) 0.0143(9) 0.0017(7) 0.0064(7) -0.0022(7)
C2 0.0165(9) 0.0123(9) 0.0128(9) 0.0021(8) 0.0031(7) -0.0013(8)
C3 0.0257(11) 0.0091(10) 0.0162(10) 0.0000(7) 0.0078(8) -0.0023(8)
C4 0.0245(13) 0.0196(10) 0.0170(11) -0.0033(8) 0.0034(10) -0.0071(9)
C5 0.0207(11) 0.0221(11) 0.0196(10) 0.0014(8) 0.0007(8) -0.0025(8)
C6 0.0189(10) 0.0139(9) 0.0212(10) 0.0025(7) 0.0060(8) 0.0016(8)
C7 0.0204(10) 0.0101(9) 0.0169(10) -0.0002(8) 0.0058(8) -0.0014(8)
C8 0.0149(9) 0.0109(9) 0.0165(9) -0.0019(7) 0.0038(7) -0.0001(7)
C9 0.0227(13) 0.0160(11) 0.0194(12) -0.0026(7) 0.0027(10) -0.0039(7)

loop_
_atom_type_symbol
_atom_type_description
_atom_type_scat_dispersion_real
_atom_type_scat_dispersion_imag
_atom_type_scat_source
C C 0.0033 0.0016 'International Tables Vol C Tables 4.2.6.8 and 6.1.1.4'
H H 0.0000 0.0000 'International Tables Vol C Tables 4.2.6.8 and 6.1.1.4'
N N 0.0061 0.0033 'International Tables Vol C Tables 4.2.6.8 and 6.1.1.4'
O O 0.0106 0.0060 'International Tables Vol C Tables 4.2.6.8 and 6.1.1.4'
Br Br -0.2901 2.4595 'International Tables Vol C Tables 4.2.6.8 and 6.1.1.4'

loop_
_geom_angle_atom_site_label_1
_geom_angle_atom_site_label_2
_geom_angle_atom_site_label_3
_geom_angle
C8 N1 O1 112.37(15)
C6 C1 C2 116.76(17)
C6 C1 C7 120.40(17)
C2 C1 C7 122.80(18)
C3 C2 C1 122.31(19)
C3 C2 Br1 118.06(16)
C1 C2 Br1 119.60(15)
C2 C3 C4 119.61(19)
C5 C4 C3 119.5(2)
C4 C5 C6 120.1(2)
C5 C6 C1 121.67(19)
C1 C7 C8 115.73(17)
N1 C8 C9 125.16(18)
N1 C8 C7 117.21(17)
C9 C8 C7 117.61(18)

loop_
_geom_bond_atom_site_label_1
_geom_bond_atom_site_label_2
_geom_bond_distance
Br1 C2 1.905(2)
N1 C8 1.276(3)
N1 O1 1.415(2)
C1 C6 1.396(3)
C1 C2 1.397(3)
C1 C7 1.502(3)
C2 C3 1.384(3)
C3 C4 1.389(3)
C4 C5 1.385(3)
C5 C6 1.389(3)
C7 C8 1.508(3)
C8 C9 1.495(3)

loop_
_geom_hbond_atom_site_label_D
_geom_hbond_atom_site_label_H
_geom_hbond_atom_site_label_A
_geom_hbond_distance_DH
_geom_hbond_distance_HA
_geom_hbond_distance_DA
_geom_hbond_angle_DHA
_geom_hbond_site_symmetry_A
O1 H01 N1 0.93(3) 1.97(4) 2.809(2) 149(3) 3_665
